data_4100592
_publ_section_title
;
Crystal and molecular structure of ca170105
;
_journal_name_full 'Journal of the American Chemical Society'
_journal_paper_doi 10.1021/ja0524447
_journal_year 2005
_chemical_formula_sum 'C69 H92 B Fe N3 O2 Si'
_chemical_formula_weight 1090.21
_space_group_IT_number 14
_symmetry_cell_setting monoclinic
_symmetry_space_group_name_Hall '-P 2yn'
_symmetry_space_group_name_H-M 'P 1 21/n 1'
_cell_angle_alpha 90.00
_cell_angle_beta 99.9570(10)
_cell_angle_gamma 90.00
_cell_formula_units_Z 4
_cell_length_a 12.9630(6)
_cell_length_b 22.7555(10)
_cell_length_c 22.4921(11)
_cell_measurement_temperature 173(2)
_cell_volume 6534.8(5)
_diffrn_ambient_temperature 173(2)
_exptl_crystal_density_diffrn 1.108
_cod_depositor_comments
;
The following automatic conversions were performed:
'_symmetry_cell_setting' value 'Monoclinic' changed to 'monoclinic'
according to '/home/saulius/struct/CIF-dictionaries/cif_core.dic'
dictionary named 'cif_core.dic' version 2.4.1 from 2010-06-29.

Automatic conversion script
Id: cif_fix_enum 1527 2010-12-29 10:47:43Z saulius 
;
_cod_original_sg_symbol_H-M 'P 21/n'
_cod_database_code 4100592

loop_
_symmetry_equiv_pos_as_xyz
'x, y, z'
'-x+1/2, y+1/2, -z+1/2'
'-x, -y, -z'
'x-1/2, -y-1/2, z-1/2'

loop_
_atom_site_label
_atom_site_type_symbol
_atom_site_fract_x
_atom_site_fract_y
_atom_site_fract_z
_atom_site_U_iso_or_equiv
_atom_site_adp_type
_atom_site_occupancy
_atom_site_symmetry_multiplicity
_atom_site_calc_flag
_atom_site_refinement_flags
_atom_site_disorder_assembly
_atom_site_disorder_group
Fe1 Fe 0.87124(5) 0.44581(3) 0.80118(3) 0.0413(2) Uani 1 1 d . . .
Si1 Si 0.85983(14) 0.58779(8) 0.85024(8) 0.0669(5) Uani 1 1 d . . .
O1 O 0.8688(4) 0.36901(19) 0.85442(17) 0.0796(13) Uani 1 1 d . . .
N1 N 0.7074(3) 0.44130(17) 0.74064(17) 0.0441(10) Uani 1 1 d . . .
N2 N 0.8855(3) 0.47864(15) 0.71638(15) 0.0340(9) Uani 1 1 d . . .
N3 N 1.0429(3) 0.43421(16) 0.79013(16) 0.0365(9) Uani 1 1 d . . .
C1 C 1.1763(3) 0.4741(2) 0.7339(2) 0.0479(12) Uani 1 1 d . . .
H1C H 1.2268 0.4531 0.7639 0.072 Uiso 1 1 calc R . .
H1B H 1.1938 0.5160 0.7352 0.072 Uiso 1 1 calc R . .
H1A H 1.1791 0.4585 0.6936 0.072 Uiso 1 1 calc R . .
C2 C 1.0690(3) 0.46605(18) 0.74766(19) 0.0328(10) Uani 1 1 d . . .
C3 C 0.9814(3) 0.49470(18) 0.70667(18) 0.0315(10) Uani 1 1 d . . .
C4 C 0.9935(3) 0.5321(2) 0.6606(2) 0.0420(12) Uani 1 1 d . . .
H4 H 1.0612 0.5445 0.6551 0.050 Uiso 1 1 calc R . .
C5 C 0.9049(4) 0.5515(2) 0.6222(2) 0.0522(13) Uani 1 1 d . . .
H5 H 0.9114 0.5779 0.5903 0.063 Uiso 1 1 calc R . .
C6 C 0.8074(4) 0.5327(2) 0.6302(2) 0.0489(13) Uani 1 1 d . . .
H6 H 0.7464 0.5443 0.6030 0.059 Uiso 1 1 calc R . .
C7 C 0.8002(3) 0.4967(2) 0.6785(2) 0.0397(11) Uani 1 1 d . . .
C8 C 0.7006(3) 0.4730(2) 0.6930(2) 0.0495(13) Uani 1 1 d . . .
C9 C 0.6024(4) 0.4863(3) 0.6491(3) 0.088(2) Uani 1 1 d . . .
H9A H 0.5426 0.4674 0.6626 0.132 Uiso 1 1 calc R . .
H9B H 0.6092 0.4711 0.6091 0.132 Uiso 1 1 calc R . .
H9C H 0.5913 0.5289 0.6467 0.132 Uiso 1 1 calc R . .
C10 C 0.8660(4) 0.5100(2) 0.8669(2) 0.0536(13) Uani 1 1 d . . .
C11 C 0.9892(6) 0.6146(3) 0.8440(5) 0.142(4) Uani 1 1 d . . .
H11C H 1.0162 0.5925 0.8126 0.212 Uiso 1 1 calc R . .
H11B H 1.0363 0.6095 0.8827 0.212 Uiso 1 1 calc R . .
H11A H 0.9851 0.6564 0.8334 0.212 Uiso 1 1 calc R . .
C12 C 0.8131(9) 0.6286(3) 0.9110(4) 0.148(4) Uani 1 1 d . . .
H12C H 0.8572 0.6191 0.9497 0.222 Uiso 1 1 calc R . .
H12B H 0.7404 0.6175 0.9122 0.222 Uiso 1 1 calc R . .
H12A H 0.8167 0.6709 0.9033 0.222 Uiso 1 1 calc R . .
C13 C 0.7723(7) 0.6083(3) 0.7785(3) 0.125(3) Uani 1 1 d . . .
H13C H 0.7957 0.5882 0.7446 0.187 Uiso 1 1 calc R . .
H13B H 0.7749 0.6509 0.7727 0.187 Uiso 1 1 calc R . .
H13A H 0.7003 0.5964 0.7805 0.187 Uiso 1 1 calc R . .
C14 C 0.9302(8) 0.3680(4) 0.9182(3) 0.132(3) Uani 1 1 d . . .
H14B H 0.9817 0.4005 0.9222 0.159 Uiso 1 1 calc R . .
H14A H 0.8809 0.3764 0.9463 0.159 Uiso 1 1 calc R . .
C15 C 0.9848(6) 0.3152(4) 0.9375(4) 0.102(2) Uani 1 1 d . . .
H15C H 1.0211 0.3198 0.9793 0.153 Uiso 1 1 calc R . .
H15B H 1.0360 0.3069 0.9113 0.153 Uiso 1 1 calc R . .
H15A H 0.9348 0.2826 0.9353 0.153 Uiso 1 1 calc R . .
C16 C 0.8080(7) 0.3246(5) 0.8415(4) 0.123(3) Uani 1 1 d . . .
H16B H 0.8500 0.2882 0.8490 0.148 Uiso 1 1 calc R . .
H16A H 0.7778 0.3258 0.7980 0.148 Uiso 1 1 calc R . .
C17 C 0.7148(7) 0.3221(6) 0.8795(4) 0.193(6) Uani 1 1 d . . .
H17C H 0.6727 0.2867 0.8685 0.290 Uiso 1 1 calc R . .
H17B H 0.6705 0.3570 0.8707 0.290 Uiso 1 1 calc R . .
H17A H 0.7439 0.3209 0.9227 0.290 Uiso 1 1 calc R . .
C18 C 0.6128(4) 0.4109(3) 0.7524(2) 0.0537(14) Uani 1 1 d . . .
C19 C 0.5876(4) 0.3569(3) 0.7246(3) 0.0637(16) Uani 1 1 d . . .
C20 C 0.5001(5) 0.3274(3) 0.7378(3) 0.082(2) Uani 1 1 d . . .
H20A H 0.4803 0.2906 0.7192 0.098 Uiso 1 1 calc R . .
C21 C 0.4425(5) 0.3511(4) 0.7775(3) 0.096(3) Uani 1 1 d . . .
H21A H 0.3838 0.3301 0.7865 0.115 Uiso 1 1 calc R . .
C22 C 0.4674(4) 0.4042(4) 0.8045(3) 0.079(2) Uani 1 1 d . . .
H22A H 0.4254 0.4199 0.8314 0.095 Uiso 1 1 calc R . .
C23 C 0.5550(4) 0.4357(3) 0.7927(3) 0.0651(16) Uani 1 1 d . . .
C24 C 0.6477(4) 0.3295(3) 0.6802(3) 0.0645(16) Uani 1 1 d . . .
H24A H 0.7123 0.3536 0.6804 0.077 Uiso 1 1 calc R . .
C25 C 0.6827(8) 0.2672(3) 0.6969(4) 0.123(3) Uani 1 1 d . . .
H25A H 0.7235 0.2668 0.7379 0.185 Uiso 1 1 calc R . .
H25B H 0.7260 0.2527 0.6684 0.185 Uiso 1 1 calc R . .
H25C H 0.6210 0.2420 0.6953 0.185 Uiso 1 1 calc R . .
C26 C 0.5881(6) 0.3293(5) 0.6163(3) 0.133(4) Uani 1 1 d . . .
H26A H 0.5648 0.3693 0.6047 0.199 Uiso 1 1 calc R . .
H26B H 0.5270 0.3034 0.6138 0.199 Uiso 1 1 calc R . .
H26C H 0.6337 0.3149 0.5890 0.199 Uiso 1 1 calc R . .
C27 C 0.5785(5) 0.4946(3) 0.8202(3) 0.082(2) Uani 1 1 d . . .
H27A H 0.6502 0.5058 0.8134 0.098 Uiso 1 1 calc R . .
C28 C 0.5802(6) 0.4960(4) 0.8885(3) 0.117(3) Uani 1 1 d . . .
H28A H 0.6298 0.4666 0.9082 0.176 Uiso 1 1 calc R . .
H28B H 0.5101 0.4873 0.8968 0.176 Uiso 1 1 calc R . .
H28C H 0.6019 0.5351 0.9042 0.176 Uiso 1 1 calc R . .
C29 C 0.5018(6) 0.5414(4) 0.7886(4) 0.123(3) Uani 1 1 d . . .
H29A H 0.5019 0.5405 0.7451 0.185 Uiso 1 1 calc R . .
H29B H 0.5237 0.5804 0.8046 0.185 Uiso 1 1 calc R . .
H29C H 0.4310 0.5331 0.7962 0.185 Uiso 1 1 calc R . .
C30 C 1.1225(3) 0.4006(2) 0.8283(2) 0.0390(11) Uani 1 1 d . . .
C31 C 1.1783(3) 0.4253(2) 0.8809(2) 0.0459(13) Uani 1 1 d . . .
C32 C 1.2522(4) 0.3891(3) 0.9162(2) 0.0583(15) Uani 1 1 d . . .
H32A H 1.2925 0.4045 0.9521 0.070 Uiso 1 1 calc R . .
C33 C 1.2681(4) 0.3319(3) 0.9003(2) 0.0582(15) Uani 1 1 d . . .
H33A H 1.3189 0.3085 0.9252 0.070 Uiso 1 1 calc R . .
C34 C 1.2108(4) 0.3083(2) 0.8485(2) 0.0528(13) Uani 1 1 d . . .
H34A H 1.2222 0.2687 0.8380 0.063 Uiso 1 1 calc R . .
C35 C 1.1362(4) 0.3422(2) 0.8114(2) 0.0449(12) Uani 1 1 d . . .
C36 C 1.1644(4) 0.4883(2) 0.8992(2) 0.0538(14) Uani 1 1 d . . .
H36A H 1.1011 0.5039 0.8719 0.065 Uiso 1 1 calc R . .
C37 C 1.1442(5) 0.4946(3) 0.9642(2) 0.0809(19) Uani 1 1 d . . .
H37A H 1.0833 0.4709 0.9694 0.121 Uiso 1 1 calc R . .
H37B H 1.1305 0.5360 0.9723 0.121 Uiso 1 1 calc R . .
H37C H 1.2058 0.4812 0.9925 0.121 Uiso 1 1 calc R . .
C38 C 1.2565(5) 0.5276(3) 0.8910(3) 0.0814(19) Uani 1 1 d . . .
H38A H 1.2681 0.5250 0.8492 0.122 Uiso 1 1 calc R . .
H38B H 1.3196 0.5146 0.9183 0.122 Uiso 1 1 calc R . .
H38C H 1.2408 0.5683 0.9003 0.122 Uiso 1 1 calc R . .
C39 C 1.0761(4) 0.3156(2) 0.7538(2) 0.0539(13) Uani 1 1 d . . .
H39A H 1.0151 0.3419 0.7391 0.065 Uiso 1 1 calc R . .
C40 C 1.1426(5) 0.3128(3) 0.7054(3) 0.085(2) Uani 1 1 d . . .
H40A H 1.1718 0.3518 0.7000 0.127 Uiso 1 1 calc R . .
H40B H 1.0995 0.3001 0.6674 0.127 Uiso 1 1 calc R . .
H40C H 1.1997 0.2847 0.7172 0.127 Uiso 1 1 calc R . .
C41 C 1.0332(5) 0.2539(3) 0.7624(3) 0.086(2) Uani 1 1 d . . .
H41A H 0.9915 0.2548 0.7948 0.129 Uiso 1 1 calc R . .
H41B H 1.0916 0.2264 0.7730 0.129 Uiso 1 1 calc R . .
H41C H 0.9890 0.2412 0.7248 0.129 Uiso 1 1 calc R . .
B1 B 0.7294(4) 0.4017(2) 0.4303(2) 0.0417(13) Uani 1 1 d . . .
C42 C 0.6043(4) 0.3914(2) 0.4275(2) 0.0465(12) Uani 1 1 d . . .
C43 C 0.5537(4) 0.4169(3) 0.4703(2) 0.0683(17) Uani 1 1 d . . .
H43A H 0.5925 0.4437 0.4979 0.082 Uiso 1 1 calc R . .
C44 C 0.4505(5) 0.4063(4) 0.4758(3) 0.091(2) Uani 1 1 d . . .
H44A H 0.4207 0.4247 0.5068 0.109 Uiso 1 1 calc R . .
C45 C 0.3930(5) 0.3690(3) 0.4361(5) 0.103(3) Uani 1 1 d . . .
H45A H 0.3226 0.3603 0.4397 0.124 Uiso 1 1 calc R . .
C46 C 0.4368(5) 0.3440(3) 0.3909(5) 0.124(4) Uani 1 1 d . . .
H46A H 0.3960 0.3190 0.3622 0.149 Uiso 1 1 calc R . .
C47 C 0.5408(4) 0.3551(3) 0.3871(4) 0.084(2) Uani 1 1 d . . .
H47A H 0.5696 0.3372 0.3555 0.101 Uiso 1 1 calc R . .
C48 C 0.7831(3) 0.3677(2) 0.4926(2) 0.0414(11) Uani 1 1 d . . .
C49 C 0.8331(4) 0.3941(2) 0.5454(2) 0.0491(13) Uani 1 1 d . . .
H49A H 0.8377 0.4358 0.5470 0.059 Uiso 1 1 calc R . .
C50 C 0.8764(4) 0.3623(3) 0.5957(2) 0.0637(15) Uani 1 1 d . . .
H50A H 0.9107 0.3822 0.6307 0.076 Uiso 1 1 calc R . .
C51 C 0.8707(5) 0.3023(3) 0.5958(3) 0.0720(17) Uani 1 1 d . . .
H51A H 0.9024 0.2806 0.6302 0.086 Uiso 1 1 calc R . .
C52 C 0.8185(5) 0.2739(3) 0.5456(3) 0.0661(16) Uani 1 1 d . . .
H52A H 0.8123 0.2323 0.5454 0.079 Uiso 1 1 calc R . .
C53 C 0.7750(4) 0.3062(2) 0.4954(2) 0.0530(13) Uani 1 1 d . . .
H53A H 0.7380 0.2860 0.4613 0.064 Uiso 1 1 calc R . .
C54 C 0.7757(4) 0.3726(2) 0.3730(2) 0.0465(12) Uani 1 1 d . . .
C55 C 0.8667(4) 0.3389(2) 0.3784(3) 0.0635(16) Uani 1 1 d . . .
H55A H 0.9034 0.3305 0.4178 0.076 Uiso 1 1 calc R . .
C56 C 0.9070(6) 0.3169(3) 0.3292(4) 0.092(2) Uani 1 1 d . . .
H56A H 0.9696 0.2943 0.3351 0.110 Uiso 1 1 calc R . .
C57 C 0.8545(9) 0.3285(4) 0.2727(4) 0.110(3) Uani 1 1 d . . .
H57A H 0.8794 0.3126 0.2388 0.131 Uiso 1 1 calc R . .
C58 C 0.7684(9) 0.3620(3) 0.2640(3) 0.101(3) Uani 1 1 d . . .
H58A H 0.7341 0.3706 0.2242 0.121 Uiso 1 1 calc R . .
C59 C 0.7279(5) 0.3846(2) 0.3141(2) 0.0725(18) Uani 1 1 d . . .
H59A H 0.6669 0.4086 0.3073 0.087 Uiso 1 1 calc R . .
C60 C 0.7575(3) 0.4716(2) 0.42912(19) 0.0383(11) Uani 1 1 d . . .
C61 C 0.8581(4) 0.4945(2) 0.4470(2) 0.0490(13) Uani 1 1 d . . .
H61A H 0.9131 0.4681 0.4622 0.059 Uiso 1 1 calc R . .
C62 C 0.8819(5) 0.5529(3) 0.4440(2) 0.0594(15) Uani 1 1 d . . .
H62A H 0.9516 0.5659 0.4578 0.071 Uiso 1 1 calc R . .
C63 C 0.8066(5) 0.5930(2) 0.4212(2) 0.0594(15) Uani 1 1 d . . .
H63A H 0.8229 0.6336 0.4195 0.071 Uiso 1 1 calc R . .
C64 C 0.7074(5) 0.5730(2) 0.4009(3) 0.0624(16) Uani 1 1 d . . .
H64A H 0.6541 0.5998 0.3839 0.075 Uiso 1 1 calc R . .
C65 C 0.6841(4) 0.5139(2) 0.4050(2) 0.0517(13) Uani 1 1 d . . .
H65A H 0.6143 0.5014 0.3905 0.062 Uiso 1 1 calc R . .
O1S O 0.1715(6) 0.1841(3) 0.5377(4) 0.154(2) Uani 1 1 d . . .
C1S C 0.2168(15) 0.2294(7) 0.5646(9) 0.297(12) Uani 1 1 d . . .
H1SA H 0.2022 0.2286 0.6064 0.356 Uiso 1 1 calc R . .
H1SB H 0.1801 0.2642 0.5449 0.356 Uiso 1 1 calc R . .
C2S C 0.3207(9) 0.2399(6) 0.5690(6) 0.197(6) Uani 1 1 d . . .
H2SA H 0.3391 0.2759 0.5924 0.296 Uiso 1 1 calc R . .
H2SB H 0.3377 0.2447 0.5285 0.296 Uiso 1 1 calc R . .
H2SC H 0.3604 0.2068 0.5893 0.296 Uiso 1 1 calc R . .
C3S C 0.0652(12) 0.1760(10) 0.5291(15) 0.43(2) Uani 1 1 d . . .
H3SA H 0.0406 0.1952 0.5636 0.518 Uiso 1 1 calc R . .
H3SB H 0.0356 0.1991 0.4928 0.518 Uiso 1 1 calc R . .
C4S C 0.0252(11) 0.1303(8) 0.5234(10) 0.304(13) Uani 1 1 d . . .
H4SA H -0.0509 0.1351 0.5190 0.456 Uiso 1 1 calc R . .
H4SB H 0.0503 0.1062 0.5591 0.456 Uiso 1 1 calc R . .
H4SC H 0.0423 0.1109 0.4874 0.456 Uiso 1 1 calc R . .

loop_
_atom_site_aniso_label
_atom_site_aniso_U_11
_atom_site_aniso_U_22
_atom_site_aniso_U_33
_atom_site_aniso_U_23
_atom_site_aniso_U_13
_atom_site_aniso_U_12
Fe1 0.0349(4) 0.0489(4) 0.0440(4) 0.0078(3) 0.0175(3) 0.0036(3)
Si1 0.0701(11) 0.0642(11) 0.0712(11) -0.0062(9) 0.0259(9) 0.0034(9)
O1 0.111(4) 0.077(3) 0.055(3) 0.008(2) 0.025(2) -0.030(3)
N1 0.028(2) 0.055(3) 0.051(2) 0.008(2) 0.0126(18) -0.0014(19)
N2 0.027(2) 0.037(2) 0.040(2) 0.0045(17) 0.0133(17) -0.0002(17)
N3 0.030(2) 0.044(2) 0.038(2) 0.0069(18) 0.0142(17) 0.0051(17)
C1 0.029(2) 0.063(3) 0.055(3) 0.015(3) 0.016(2) 0.003(2)
C2 0.028(2) 0.034(2) 0.038(2) -0.002(2) 0.010(2) -0.0017(19)
C3 0.032(2) 0.027(2) 0.037(2) 0.002(2) 0.0114(19) -0.0026(19)
C4 0.033(3) 0.047(3) 0.048(3) 0.007(2) 0.014(2) 0.000(2)
C5 0.054(3) 0.056(3) 0.052(3) 0.023(3) 0.023(3) 0.004(3)
C6 0.038(3) 0.056(3) 0.052(3) 0.015(3) 0.004(2) 0.006(2)
C7 0.031(3) 0.044(3) 0.043(3) 0.013(2) 0.006(2) 0.000(2)
C8 0.030(3) 0.063(3) 0.054(3) 0.014(3) 0.006(2) -0.001(2)
C9 0.033(3) 0.124(6) 0.101(5) 0.056(4) -0.006(3) -0.012(3)
C10 0.048(3) 0.063(4) 0.053(3) -0.005(3) 0.015(2) 0.017(3)
C11 0.093(6) 0.081(6) 0.257(12) 0.016(7) 0.050(7) -0.013(5)
C12 0.274(13) 0.088(6) 0.100(6) -0.007(5) 0.085(7) 0.036(7)
C13 0.183(9) 0.066(5) 0.109(6) 0.005(4) -0.021(6) -0.009(5)
C14 0.175(9) 0.143(8) 0.078(6) 0.016(5) 0.019(6) -0.036(7)
C15 0.080(5) 0.117(6) 0.108(6) 0.033(5) 0.013(4) -0.014(5)
C16 0.089(6) 0.170(10) 0.105(6) 0.026(6) -0.001(5) -0.001(6)
C17 0.096(7) 0.379(18) 0.111(7) 0.112(9) 0.033(6) 0.079(9)
C18 0.027(3) 0.076(4) 0.059(3) 0.027(3) 0.011(2) -0.006(3)
C19 0.045(3) 0.076(4) 0.071(4) 0.024(3) 0.011(3) -0.019(3)
C20 0.053(4) 0.112(6) 0.079(4) 0.024(4) 0.008(3) -0.036(4)
C21 0.048(4) 0.157(8) 0.083(5) 0.035(5) 0.014(4) -0.032(5)
C22 0.036(3) 0.131(6) 0.077(4) 0.027(4) 0.026(3) 0.001(4)
C23 0.036(3) 0.096(5) 0.065(4) 0.022(3) 0.015(3) 0.006(3)
C24 0.051(3) 0.068(4) 0.075(4) 0.006(3) 0.013(3) -0.020(3)
C25 0.181(9) 0.081(6) 0.118(6) 0.008(5) 0.055(6) -0.004(6)
C26 0.089(6) 0.243(11) 0.065(5) 0.003(6) 0.009(4) 0.005(6)
C27 0.055(4) 0.108(6) 0.092(5) 0.014(4) 0.039(3) 0.020(4)
C28 0.084(5) 0.165(8) 0.117(6) -0.024(6) 0.057(5) 0.003(5)
C29 0.081(5) 0.123(7) 0.171(8) 0.028(6) 0.038(5) 0.044(5)
C30 0.027(2) 0.052(3) 0.041(3) 0.019(2) 0.014(2) 0.008(2)
C31 0.029(3) 0.070(4) 0.041(3) 0.011(3) 0.013(2) 0.007(2)
C32 0.038(3) 0.094(5) 0.044(3) 0.013(3) 0.007(2) 0.003(3)
C33 0.042(3) 0.076(4) 0.056(3) 0.026(3) 0.007(3) 0.017(3)
C34 0.046(3) 0.062(4) 0.051(3) 0.021(3) 0.011(3) 0.011(3)
C35 0.036(3) 0.053(3) 0.048(3) 0.019(3) 0.014(2) 0.008(2)
C36 0.039(3) 0.075(4) 0.049(3) -0.003(3) 0.010(2) 0.005(3)
C37 0.082(4) 0.105(5) 0.060(4) -0.014(4) 0.023(3) 0.004(4)
C38 0.064(4) 0.086(5) 0.097(5) -0.013(4) 0.020(3) -0.008(3)
C39 0.061(3) 0.046(3) 0.054(3) 0.013(3) 0.007(3) 0.011(3)
C40 0.099(5) 0.094(5) 0.064(4) -0.005(4) 0.024(4) -0.017(4)
C41 0.083(5) 0.076(5) 0.095(5) 0.029(4) -0.001(4) -0.014(4)
B1 0.039(3) 0.046(3) 0.044(3) -0.003(3) 0.016(2) -0.004(3)
C42 0.043(3) 0.048(3) 0.050(3) 0.013(2) 0.013(2) -0.002(2)
C43 0.045(3) 0.111(5) 0.051(3) 0.013(3) 0.016(3) 0.005(3)
C44 0.056(4) 0.141(7) 0.085(5) 0.058(5) 0.039(4) 0.023(5)
C45 0.035(4) 0.066(5) 0.213(10) 0.066(6) 0.034(5) 0.007(4)
C46 0.039(4) 0.051(4) 0.281(12) -0.025(6) 0.022(6) -0.009(3)
C47 0.042(3) 0.052(4) 0.158(7) -0.024(4) 0.016(4) -0.006(3)
C48 0.035(3) 0.045(3) 0.047(3) -0.001(2) 0.014(2) 0.001(2)
C49 0.047(3) 0.056(3) 0.046(3) -0.001(3) 0.012(2) -0.007(3)
C50 0.065(4) 0.075(4) 0.048(3) 0.011(3) 0.001(3) -0.009(3)
C51 0.065(4) 0.080(5) 0.066(4) 0.029(4) -0.004(3) 0.001(3)
C52 0.069(4) 0.048(3) 0.079(4) 0.016(3) 0.009(3) 0.003(3)
C53 0.053(3) 0.046(3) 0.059(3) -0.002(3) 0.007(3) 0.000(3)
C54 0.057(3) 0.037(3) 0.050(3) -0.004(2) 0.022(2) -0.019(3)
C55 0.054(3) 0.065(4) 0.080(4) -0.019(3) 0.036(3) -0.014(3)
C56 0.101(5) 0.063(4) 0.132(7) -0.030(5) 0.081(5) -0.019(4)
C57 0.190(10) 0.061(5) 0.104(7) -0.023(5) 0.100(7) -0.035(6)
C58 0.200(9) 0.055(4) 0.058(4) -0.008(4) 0.051(5) -0.034(5)
C59 0.117(5) 0.051(4) 0.052(4) -0.010(3) 0.021(3) -0.019(3)
C60 0.039(3) 0.046(3) 0.034(2) -0.001(2) 0.016(2) 0.000(2)
C61 0.045(3) 0.054(3) 0.048(3) 0.012(2) 0.008(2) -0.003(3)
C62 0.064(4) 0.062(4) 0.052(3) 0.009(3) 0.009(3) -0.022(3)
C63 0.083(4) 0.042(3) 0.061(3) -0.001(3) 0.036(3) -0.011(3)
C64 0.060(4) 0.054(4) 0.082(4) 0.015(3) 0.037(3) 0.017(3)
C65 0.041(3) 0.054(4) 0.064(3) 0.005(3) 0.022(3) 0.002(3)
O1S 0.122(6) 0.144(6) 0.191(7) -0.005(5) 0.019(5) -0.002(4)
C1S 0.29(2) 0.200(15) 0.40(3) -0.219(18) 0.07(2) -0.043(16)
C2S 0.143(10) 0.197(13) 0.231(14) -0.023(10) -0.029(10) -0.065(10)
C3S 0.098(11) 0.30(3) 0.93(7) -0.16(3) 0.16(2) -0.028(14)
C4S 0.103(10) 0.32(2) 0.46(3) 0.22(2) -0.043(14) -0.037(12)

loop_
_geom_bond_atom_site_label_1
_geom_bond_atom_site_label_2
_geom_bond_distance
_geom_bond_site_symmetry_2
_geom_bond_publ_flag
Fe1 C10 2.088(5) . ?
Fe1 N2 2.087(3) . ?
Fe1 O1 2.122(4) . ?
Fe1 N3 2.297(3) . ?
Fe1 N1 2.319(4) . ?
Si1 C10 1.808(6) . ?
Si1 C11 1.813(8) . ?
Si1 C12 1.839(7) . ?
Si1 C13 1.864(7) . ?
O1 C16 1.284(9) . ?
O1 C14 1.516(9) . ?
N1 C8 1.282(6) . ?
N1 C18 1.470(6) . ?
N2 C7 1.340(5) . ?
N2 C3 1.349(5) . ?
N3 C2 1.290(5) . ?
N3 C30 1.443(5) . ?
C1 C2 1.487(6) . ?
C2 C3 1.484(6) . ?
C3 C4 1.372(6) . ?
C4 C5 1.384(6) . ?
C5 C6 1.375(6) . ?
C6 C7 1.376(6) . ?
C7 C8 1.487(6) . ?
C8 C9 1.501(7) . ?
C14 C15 1.424(11) . ?
C16 C17 1.597(11) . ?
C18 C23 1.392(8) . ?
C18 C19 1.392(8) . ?
C19 C20 1.394(8) . ?
C19 C24 1.506(8) . ?
C20 C21 1.370(10) . ?
C21 C22 1.365(10) . ?
C22 C23 1.407(8) . ?
C23 C27 1.485(9) . ?
C24 C26 1.509(8) . ?
C24 C25 1.515(9) . ?
C27 C28 1.532(9) . ?
C27 C29 1.545(9) . ?
C30 C31 1.393(7) . ?
C30 C35 1.401(7) . ?
C31 C32 1.402(7) . ?
C31 C36 1.509(7) . ?
C32 C33 1.374(8) . ?
C33 C34 1.378(7) . ?
C34 C35 1.397(6) . ?
C35 C39 1.516(7) . ?
C36 C38 1.528(8) . ?
C36 C37 1.537(7) . ?
C39 C40 1.503(8) . ?
C39 C41 1.534(8) . ?
B1 C42 1.629(7) . ?
B1 C60 1.633(7) . ?
B1 C54 1.652(7) . ?
B1 C48 1.646(7) . ?
C42 C43 1.383(7) . ?
C42 C47 1.388(7) . ?
C43 C44 1.385(8) . ?
C44 C45 1.357(10) . ?
C45 C46 1.373(12) . ?
C46 C47 1.389(9) . ?
C48 C49 1.387(6) . ?
C48 C53 1.405(7) . ?
C49 C50 1.378(7) . ?
C50 C51 1.366(8) . ?
C51 C52 1.373(8) . ?
C52 C53 1.385(7) . ?
C54 C59 1.388(7) . ?
C54 C55 1.394(7) . ?
C55 C56 1.395(8) . ?
C56 C57 1.361(11) . ?
C57 C58 1.337(11) . ?
C58 C59 1.420(9) . ?
C60 C65 1.396(7) . ?
C60 C61 1.398(6) . ?
C61 C62 1.369(7) . ?
C62 C63 1.369(8) . ?
C63 C64 1.366(8) . ?
C64 C65 1.386(7) . ?
O1S C1S 1.284(13) . ?
O1S C3S 1.371(15) . ?
C1S C2S 1.354(18) . ?
C3S C4S 1.16(2) . ?
